data_7006501
loop_
_publ_author_name
'Baker, Robert J.'
'Jones, Cameron'
'Mills, David P.'
'Murphy, Damien M.'
'Hey-Hawkins, Evamarie'
'Wolf, Robert'

_publ_section_title
;
 The reactivity of gallium-(I), -(II) and -(III) heterocycles towards
 Group 15 substrates: attempts to prepare gallium-terminal pnictinidene
 complexes.
;
_journal_issue 1
_journal_name_full 'Dalton transactions (Cambridge, England : 2003)'
_journal_page_first 64
_journal_page_last 72
_journal_paper_doi 10.1039/b511451a
_journal_year 2006
_chemical_formula_sum 'C53 H82 Ga N4 P'
_chemical_formula_weight 875.92
_chemical_name_systematic
;
?
;
_space_group_IT_number 14
_symmetry_cell_setting monoclinic
_symmetry_space_group_name_Hall '-P 2yn'
_symmetry_space_group_name_H-M 'P 1 21/n 1'
_atom_sites_solution_hydrogens geom
_atom_sites_solution_primary direct
_atom_sites_solution_secondary difmap
_audit_creation_method SHELXL-97
_cell_angle_alpha 90.00
_cell_angle_beta 94.49(3)
_cell_angle_gamma 90.00
_cell_formula_units_Z 4
_cell_length_a 11.127(2)
_cell_length_b 18.270(4)
_cell_length_c 24.459(5)
_cell_measurement_temperature 150(2)
_cell_volume 4957.0(17)
_computing_structure_refinement 'SHELXL-97 (Sheldrick, 1997)'
_computing_structure_solution 'SHELXS-97 (Sheldrick, 1990)'
_diffrn_ambient_temperature 150(2)
_diffrn_measured_fraction_theta_full 0.990
_diffrn_measured_fraction_theta_max 0.990
_diffrn_measurement_device_type 'Nonius Kappa CCD'
_diffrn_radiation_monochromator graphite
_diffrn_radiation_source 'fine-focus sealed tube'
_diffrn_radiation_type MoK\a
_diffrn_radiation_wavelength 0.71073
_diffrn_reflns_av_R_equivalents 0.0819
_diffrn_reflns_av_sigmaI/netI 0.0789
_diffrn_reflns_limit_h_max 13
_diffrn_reflns_limit_h_min -13
_diffrn_reflns_limit_k_max 21
_diffrn_reflns_limit_k_min -21
_diffrn_reflns_limit_l_max 29
_diffrn_reflns_limit_l_min -29
_diffrn_reflns_number 30202
_diffrn_reflns_theta_full 25.34
_diffrn_reflns_theta_max 25.34
_diffrn_reflns_theta_min 3.41
_exptl_absorpt_coefficient_mu 0.625
_exptl_absorpt_correction_T_max 0.874
_exptl_absorpt_correction_T_min 0.715
_exptl_absorpt_correction_type multi-scan
_exptl_absorpt_process_details 'Sortav (Blessing, 1995)'
_exptl_crystal_colour yellow
_exptl_crystal_density_diffrn 1.174
_exptl_crystal_density_method 'not measured'
_exptl_crystal_description block
_exptl_crystal_F_000 1896
_exptl_crystal_size_max 0.15
_exptl_crystal_size_mid 0.15
_exptl_crystal_size_min 0.12
_refine_diff_density_max 1.383
_refine_diff_density_min -0.597
_refine_diff_density_rms 0.076
_refine_ls_extinction_method none
_refine_ls_goodness_of_fit_ref 1.057
_refine_ls_hydrogen_treatment mixed
_refine_ls_matrix_type full
_refine_ls_number_parameters 555
_refine_ls_number_reflns 8967
_refine_ls_number_restraints 12
_refine_ls_restrained_S_all 1.070
_refine_ls_R_factor_all 0.0991
_refine_ls_R_factor_gt 0.0698
_refine_ls_shift/su_max 0.000
_refine_ls_shift/su_mean 0.000
_refine_ls_structure_factor_coef Fsqd
_refine_ls_weighting_details 'calc w=1/[\s^2^(Fo^2^)+(0.0526P)^2^+10.8205P] where P=(Fo^2^+2Fc^2^)/3'
_refine_ls_weighting_scheme calc
_refine_ls_wR_factor_gt 0.1461
_refine_ls_wR_factor_ref 0.1581
_reflns_number_gt 6813
_reflns_number_total 8967
_reflns_threshold_expression >2sigma(I)
_cod_data_source_file b511451a.txt
_cod_data_source_block compound_8
_cod_original_sg_symbol_H-M P2(1)/n
_cod_database_code 7006501

loop_
_symmetry_equiv_pos_as_xyz
'x, y, z'
'-x+1/2, y+1/2, -z+1/2'
'-x, -y, -z'
'x-1/2, -y-1/2, z-1/2'

loop_
_atom_site_label
_atom_site_type_symbol
_atom_site_fract_x
_atom_site_fract_y
_atom_site_fract_z
_atom_site_U_iso_or_equiv
_atom_site_adp_type
_atom_site_occupancy
_atom_site_symmetry_multiplicity
_atom_site_calc_flag
_atom_site_refinement_flags
_atom_site_disorder_assembly
_atom_site_disorder_group
Ga1 Ga 0.27958(4) 0.80776(2) 0.179899(17) 0.02271(15) Uani 1 1 d . . .
P1 P 0.25893(10) 0.75967(6) 0.08977(4) 0.0283(3) Uani 1 1 d . . .
N1 N 0.3171(3) 0.91004(18) 0.18572(12) 0.0229(7) Uani 1 1 d . . .
N2 N 0.1266(3) 0.82831(18) 0.20675(12) 0.0224(7) Uani 1 1 d . . .
N3 N 0.3909(3) 0.7502(2) 0.23373(13) 0.0311(8) Uani 1 1 d . . .
N4 N 0.5176(4) 0.7378(2) 0.31462(16) 0.0565(13) Uani 1 1 d . . .
C1 C 0.2178(4) 0.9447(2) 0.20744(16) 0.0274(9) Uani 1 1 d . . .
H1 H 0.2186 0.9959 0.2144 0.033 Uiso 1 1 calc R . .
C2 C 0.1226(4) 0.9037(2) 0.21796(15) 0.0256(9) Uani 1 1 d . . .
H2 H 0.0541 0.9249 0.2326 0.031 Uiso 1 1 calc R . .
C3 C 0.3968(4) 0.9523(2) 0.15532(15) 0.0234(9) Uani 1 1 d . . .
C4 C 0.5204(4) 0.9543(2) 0.17369(16) 0.0272(9) Uani 1 1 d . . .
C5 C 0.5999(4) 0.9935(3) 0.14370(19) 0.0373(11) Uani 1 1 d . . .
H5 H 0.6830 0.9949 0.1559 0.045 Uiso 1 1 calc R . .
C6 C 0.5594(4) 1.0308(3) 0.0959(2) 0.0436(12) Uani 1 1 d . . .
H6 H 0.6145 1.0572 0.0755 0.052 Uiso 1 1 calc R . .
C7 C 0.4395(4) 1.0289(3) 0.07876(18) 0.0380(11) Uani 1 1 d . . .
H7 H 0.4124 1.0547 0.0464 0.046 Uiso 1 1 calc R . .
C8 C 0.3551(4) 0.9904(2) 0.10714(16) 0.0277(9) Uani 1 1 d . . .
C9 C 0.5654(4) 0.9184(2) 0.22705(17) 0.0295(10) Uani 1 1 d . . .
H9 H 0.5092 0.8772 0.2335 0.035 Uiso 1 1 calc R . .
C10 C 0.6920(4) 0.8859(3) 0.22768(19) 0.0411(11) Uani 1 1 d . . .
H10A H 0.6970 0.8538 0.1958 0.062 Uiso 1 1 calc R . .
H10B H 0.7092 0.8575 0.2614 0.062 Uiso 1 1 calc R . .
H10C H 0.7511 0.9255 0.2263 0.062 Uiso 1 1 calc R . .
C11 C 0.5565(5) 0.9728(3) 0.27381(19) 0.0446(12) Uani 1 1 d . . .
H11A H 0.6115 1.0138 0.2692 0.067 Uiso 1 1 calc R . .
H11B H 0.5784 0.9484 0.3089 0.067 Uiso 1 1 calc R . .
H11C H 0.4736 0.9911 0.2735 0.067 Uiso 1 1 calc R . .
C12 C 0.2248(4) 0.9902(2) 0.08494(17) 0.0324(10) Uani 1 1 d . . .
H12 H 0.1809 0.9542 0.1069 0.039 Uiso 1 1 calc R . .
C13 C 0.2096(5) 0.9658(3) 0.02439(18) 0.0474(13) Uani 1 1 d . . .
H13A H 0.2528 0.9998 0.0019 0.071 Uiso 1 1 calc R . .
H13B H 0.1238 0.9658 0.0118 0.071 Uiso 1 1 calc R . .
H13C H 0.2425 0.9164 0.0210 0.071 Uiso 1 1 calc R . .
C14 C 0.1662(4) 1.0653(3) 0.0913(2) 0.0417(12) Uani 1 1 d . . .
H14A H 0.1732 1.0796 0.1300 0.063 Uiso 1 1 calc R . .
H14B H 0.0809 1.0628 0.0780 0.063 Uiso 1 1 calc R . .
H14C H 0.2072 1.1017 0.0698 0.063 Uiso 1 1 calc R . .
C15 C 0.0170(3) 0.7878(2) 0.19688(16) 0.0245(9) Uani 1 1 d . . .
C16 C -0.0554(4) 0.7947(2) 0.14662(16) 0.0287(10) Uani 1 1 d . . .
C17 C -0.1555(4) 0.7500(3) 0.13763(18) 0.0364(11) Uani 1 1 d . . .
H17 H -0.2038 0.7542 0.1040 0.044 Uiso 1 1 calc R . .
C18 C -0.1874(4) 0.6995(3) 0.17605(18) 0.0356(11) Uani 1 1 d . . .
H18 H -0.2559 0.6690 0.1687 0.043 Uiso 1 1 calc R . .
C19 C -0.1181(4) 0.6941(2) 0.22505(18) 0.0316(10) Uani 1 1 d . . .
H19 H -0.1402 0.6599 0.2517 0.038 Uiso 1 1 calc R . .
C20 C -0.0171(4) 0.7374(2) 0.23653(16) 0.0273(9) Uani 1 1 d . . .
C21 C -0.0263(4) 0.8504(3) 0.10351(17) 0.0332(10) Uani 1 1 d . . .
H21 H 0.0615 0.8620 0.1094 0.040 Uiso 1 1 calc R . .
C22 C -0.0959(4) 0.9215(3) 0.1102(2) 0.0432(12) Uani 1 1 d . . .
H22A H -0.1826 0.9118 0.1048 0.065 Uiso 1 1 calc R . .
H22B H -0.0732 0.9572 0.0829 0.065 Uiso 1 1 calc R . .
H22C H -0.0764 0.9412 0.1471 0.065 Uiso 1 1 calc R . .
C23 C -0.0502(4) 0.8222(3) 0.04447(17) 0.0435(12) Uani 1 1 d . . .
H23A H -0.0147 0.7734 0.0415 0.065 Uiso 1 1 calc R . .
H23B H -0.0138 0.8557 0.0192 0.065 Uiso 1 1 calc R . .
H23C H -0.1374 0.8195 0.0350 0.065 Uiso 1 1 calc R . .
C24 C 0.0541(4) 0.7317(2) 0.29172(17) 0.0320(10) Uani 1 1 d . . .
H24 H 0.1259 0.7645 0.2908 0.038 Uiso 1 1 calc R . .
C25 C 0.0990(7) 0.6565(4) 0.3046(3) 0.083(2) Uani 1 1 d U . .
H25A H 0.1443 0.6564 0.3406 0.125 Uiso 1 1 calc R . .
H25B H 0.1517 0.6408 0.2765 0.125 Uiso 1 1 calc R . .
H25C H 0.0305 0.6229 0.3050 0.125 Uiso 1 1 calc R . .
C26 C -0.0193(7) 0.7585(5) 0.3362(3) 0.101(2) Uani 1 1 d U . .
H26A H 0.0272 0.7533 0.3717 0.152 Uiso 1 1 calc R . .
H26B H -0.0935 0.7296 0.3362 0.152 Uiso 1 1 calc R . .
H26C H -0.0398 0.8101 0.3298 0.152 Uiso 1 1 calc R . .
C27 C 0.3556(4) 0.6788(2) 0.07901(16) 0.0284(10) Uani 1 1 d . . .
C28 C 0.3218(4) 0.6064(2) 0.09335(17) 0.0323(10) Uani 1 1 d . . .
C29 C 0.4117(4) 0.5523(2) 0.09823(17) 0.0330(10) Uani 1 1 d . . .
H29 H 0.3903 0.5048 0.1100 0.040 Uiso 1 1 calc R . .
C30 C 0.5302(4) 0.5648(2) 0.08674(16) 0.0293(10) Uani 1 1 d . . .
C31 C 0.5554(4) 0.6324(2) 0.06481(16) 0.0287(9) Uani 1 1 d . . .
H31 H 0.6342 0.6409 0.0537 0.034 Uiso 1 1 calc R . .
C32 C 0.4705(4) 0.6888(2) 0.05819(15) 0.0269(9) Uani 1 1 d . . .
C33 C 0.1906(4) 0.5830(3) 0.1024(2) 0.0429(12) Uani 1 1 d . . .
C34 C 0.1055(5) 0.6048(3) 0.0521(2) 0.0565(15) Uani 1 1 d . . .
H34A H 0.0224 0.5918 0.0588 0.085 Uiso 1 1 calc R . .
H34B H 0.1291 0.5787 0.0196 0.085 Uiso 1 1 calc R . .
H34C H 0.1109 0.6577 0.0461 0.085 Uiso 1 1 calc R . .
C35 C 0.1491(5) 0.6127(3) 0.1569(2) 0.0611(16) Uani 1 1 d . . .
H35A H 0.2027 0.5943 0.1875 0.092 Uiso 1 1 calc R . .
H35B H 0.0664 0.5965 0.1612 0.092 Uiso 1 1 calc R . .
H35C H 0.1517 0.6664 0.1565 0.092 Uiso 1 1 calc R . .
C36 C 0.1786(5) 0.4987(3) 0.1068(3) 0.0651(17) Uani 1 1 d . . .
H36A H 0.2305 0.4811 0.1383 0.098 Uiso 1 1 calc R . .
H36B H 0.2031 0.4759 0.0732 0.098 Uiso 1 1 calc R . .
H36C H 0.0946 0.4860 0.1117 0.098 Uiso 1 1 calc R . .
C37 C 0.6243(4) 0.5033(3) 0.09511(17) 0.0359(11) Uani 1 1 d . . .
C38 C 0.6361(5) 0.4826(3) 0.15660(19) 0.0496(13) Uani 1 1 d . . .
H38A H 0.6675 0.5245 0.1783 0.074 Uiso 1 1 calc R . .
H38B H 0.6916 0.4411 0.1623 0.074 Uiso 1 1 calc R . .
H38C H 0.5568 0.4689 0.1682 0.074 Uiso 1 1 calc R . .
C39 C 0.5823(5) 0.4360(3) 0.0620(2) 0.0523(14) Uani 1 1 d . . .
H39A H 0.5052 0.4190 0.0742 0.078 Uiso 1 1 calc R . .
H39B H 0.6425 0.3970 0.0676 0.078 Uiso 1 1 calc R . .
H39C H 0.5721 0.4486 0.0230 0.078 Uiso 1 1 calc R . .
C40 C 0.7485(4) 0.5259(3) 0.0782(2) 0.0493(13) Uani 1 1 d . . .
H40A H 0.7421 0.5397 0.0393 0.074 Uiso 1 1 calc R . .
H40B H 0.8047 0.4848 0.0839 0.074 Uiso 1 1 calc R . .
H40C H 0.7783 0.5678 0.1004 0.074 Uiso 1 1 calc R . .
C41 C 0.5065(4) 0.7577(2) 0.02589(17) 0.0293(9) Uani 1 1 d . . .
C42 C 0.5355(5) 0.8237(3) 0.0639(2) 0.0450(12) Uani 1 1 d . . .
H42A H 0.5660 0.8641 0.0425 0.068 Uiso 1 1 calc R . .
H42B H 0.5968 0.8096 0.0929 0.068 Uiso 1 1 calc R . .
H42C H 0.4622 0.8393 0.0803 0.068 Uiso 1 1 calc R . .
C43 C 0.4079(4) 0.7763(2) -0.01987(17) 0.0329(10) Uani 1 1 d . . .
H43A H 0.3328 0.7885 -0.0035 0.049 Uiso 1 1 calc R . .
H43B H 0.3944 0.7341 -0.0442 0.049 Uiso 1 1 calc R . .
H43C H 0.4338 0.8183 -0.0410 0.049 Uiso 1 1 calc R . .
C44 C 0.6200(4) 0.7432(3) -0.00518(18) 0.0382(11) Uani 1 1 d . . .
H44A H 0.6356 0.7856 -0.0281 0.057 Uiso 1 1 calc R . .
H44B H 0.6070 0.6998 -0.0284 0.057 Uiso 1 1 calc R . .
H44C H 0.6895 0.7351 0.0213 0.057 Uiso 1 1 calc R . .
C45 C 0.4224(5) 0.7679(3) 0.28407(18) 0.0408(12) Uani 1 1 d . . .
C46 C 0.3554(4) 0.8277(3) 0.31313(17) 0.0374(11) Uani 1 1 d . . .
H46A H 0.4062 0.8721 0.3172 0.045 Uiso 1 1 calc R . .
H46B H 0.2802 0.8405 0.2909 0.045 Uiso 1 1 calc R . .
C47 C 0.3256(5) 0.8012(3) 0.36897(18) 0.0473(13) Uani 1 1 d . . .
H47A H 0.2519 0.8277 0.3777 0.057 Uiso 1 1 calc R . .
H47B H 0.3028 0.7491 0.3646 0.057 Uiso 1 1 calc R . .
C48 C 0.4089(6) 0.8056(4) 0.4176(3) 0.0757(19) Uani 1 1 d . . .
H48A H 0.3671 0.7910 0.4501 0.091 Uiso 1 1 calc R . .
H48B H 0.4366 0.8568 0.4229 0.091 Uiso 1 1 calc R . .
C49 C 0.5161(6) 0.7567(4) 0.4124(3) 0.083(2) Uani 1 1 d . . .
H49A H 0.5724 0.7626 0.4455 0.099 Uiso 1 1 calc R . .
H49B H 0.4885 0.7052 0.4111 0.099 Uiso 1 1 calc R . .
C50 C 0.5815(7) 0.7716(4) 0.3635(3) 0.080(2) Uani 1 1 d . . .
H50A H 0.6642 0.7515 0.3689 0.096 Uiso 1 1 calc R . .
H50B H 0.5877 0.8251 0.3580 0.096 Uiso 1 1 calc R . .
C51 C 0.5733(6) 0.6695(3) 0.2989(2) 0.0692(18) Uani 1 1 d . . .
H51A H 0.5801 0.6357 0.3307 0.083 Uiso 1 1 calc R . .
H51B H 0.6556 0.6794 0.2880 0.083 Uiso 1 1 calc R . .
C52 C 0.4992(5) 0.6340(3) 0.25183(19) 0.0546(15) Uani 1 1 d . . .
H52A H 0.5468 0.5956 0.2348 0.066 Uiso 1 1 calc R . .
H52B H 0.4261 0.6111 0.2650 0.066 Uiso 1 1 calc R . .
C53 C 0.4649(5) 0.6933(3) 0.21107(19) 0.0458(12) Uani 1 1 d . . .
H53A H 0.5391 0.7158 0.1988 0.055 Uiso 1 1 calc R . .
H53B H 0.4199 0.6714 0.1786 0.055 Uiso 1 1 calc R . .
H1A H 0.148(7) 0.736(4) 0.096(3) 0.12(3) Uiso 1 1 d . . .

loop_
_atom_site_aniso_label
_atom_site_aniso_U_11
_atom_site_aniso_U_22
_atom_site_aniso_U_33
_atom_site_aniso_U_23
_atom_site_aniso_U_13
_atom_site_aniso_U_12
Ga1 0.0248(2) 0.0216(3) 0.0219(2) 0.00419(19) 0.00333(16) 0.00094(19)
P1 0.0340(6) 0.0253(6) 0.0260(6) 0.0002(5) 0.0054(4) 0.0033(5)
N1 0.0268(18) 0.0225(19) 0.0194(16) 0.0002(14) 0.0025(13) -0.0019(14)
N2 0.0235(17) 0.0242(19) 0.0199(16) 0.0019(14) 0.0039(13) 0.0017(14)
N3 0.036(2) 0.033(2) 0.0237(19) 0.0041(16) 0.0030(15) 0.0023(16)
N4 0.082(3) 0.052(3) 0.033(2) -0.003(2) -0.018(2) 0.026(2)
C1 0.036(2) 0.024(2) 0.023(2) -0.0024(18) 0.0056(17) 0.0021(18)
C2 0.028(2) 0.029(2) 0.021(2) -0.0017(17) 0.0069(16) 0.0037(18)
C3 0.034(2) 0.017(2) 0.021(2) -0.0015(16) 0.0100(16) -0.0010(17)
C4 0.031(2) 0.021(2) 0.030(2) -0.0018(18) 0.0045(17) -0.0012(17)
C5 0.032(2) 0.034(3) 0.047(3) 0.002(2) 0.012(2) -0.001(2)
C6 0.051(3) 0.037(3) 0.046(3) 0.015(2) 0.024(2) -0.001(2)
C7 0.051(3) 0.033(3) 0.031(2) 0.012(2) 0.010(2) 0.003(2)
C8 0.041(2) 0.019(2) 0.024(2) -0.0003(17) 0.0072(18) -0.0008(18)
C9 0.029(2) 0.029(2) 0.030(2) 0.0008(19) 0.0014(17) -0.0017(18)
C10 0.042(3) 0.043(3) 0.037(3) -0.003(2) 0.001(2) 0.010(2)
C11 0.052(3) 0.043(3) 0.039(3) -0.004(2) 0.003(2) 0.007(2)
C12 0.044(3) 0.028(3) 0.024(2) 0.0053(19) -0.0015(18) 0.000(2)
C13 0.068(4) 0.045(3) 0.028(2) 0.003(2) -0.004(2) 0.006(3)
C14 0.045(3) 0.038(3) 0.041(3) 0.003(2) -0.001(2) 0.009(2)
C15 0.022(2) 0.024(2) 0.028(2) -0.0004(17) 0.0070(16) 0.0025(16)
C16 0.025(2) 0.035(3) 0.026(2) 0.0040(19) 0.0007(16) 0.0018(18)
C17 0.033(2) 0.042(3) 0.032(2) -0.001(2) -0.0046(19) -0.001(2)
C18 0.028(2) 0.037(3) 0.042(3) -0.005(2) 0.0049(19) -0.0058(19)
C19 0.035(2) 0.026(2) 0.036(2) 0.000(2) 0.0137(18) 0.003(2)
C20 0.027(2) 0.027(2) 0.029(2) -0.0014(18) 0.0067(17) 0.0019(18)
C21 0.028(2) 0.046(3) 0.026(2) 0.009(2) 0.0001(17) -0.001(2)
C22 0.040(3) 0.044(3) 0.045(3) 0.016(2) 0.000(2) 0.005(2)
C23 0.044(3) 0.062(4) 0.024(2) 0.008(2) 0.0000(19) -0.004(2)
C24 0.038(3) 0.032(3) 0.026(2) 0.0071(19) 0.0053(18) -0.003(2)
C25 0.100(4) 0.068(4) 0.075(3) 0.010(3) -0.032(3) 0.004(3)
C26 0.102(4) 0.132(5) 0.068(4) -0.020(3) 0.000(3) 0.034(4)
C27 0.033(2) 0.030(3) 0.022(2) -0.0010(18) 0.0023(17) 0.0043(18)
C28 0.039(3) 0.028(3) 0.032(2) 0.0006(19) 0.0117(19) 0.0011(19)
C29 0.052(3) 0.020(2) 0.028(2) 0.0035(18) 0.0075(19) 0.003(2)
C30 0.039(3) 0.028(2) 0.020(2) -0.0035(18) -0.0004(17) 0.0047(19)
C31 0.034(2) 0.030(3) 0.022(2) -0.0042(18) 0.0005(17) 0.0014(19)
C32 0.034(2) 0.026(2) 0.021(2) -0.0060(18) 0.0041(16) -0.0024(19)
C33 0.045(3) 0.032(3) 0.055(3) 0.000(2) 0.021(2) -0.005(2)
C34 0.042(3) 0.051(4) 0.076(4) -0.011(3) 0.004(3) -0.008(3)
C35 0.064(4) 0.054(4) 0.071(4) -0.001(3) 0.040(3) -0.005(3)
C36 0.063(4) 0.039(3) 0.098(5) 0.004(3) 0.039(3) -0.009(3)
C37 0.046(3) 0.033(3) 0.028(2) -0.002(2) -0.0038(19) 0.010(2)
C38 0.062(3) 0.053(3) 0.032(3) 0.005(2) -0.007(2) 0.018(3)
C39 0.070(4) 0.031(3) 0.052(3) -0.009(2) -0.017(3) 0.018(3)
C40 0.044(3) 0.047(3) 0.057(3) -0.003(3) 0.006(2) 0.016(2)
C41 0.032(2) 0.028(2) 0.027(2) -0.0008(18) 0.0015(17) -0.0039(18)
C42 0.065(3) 0.029(3) 0.041(3) -0.003(2) 0.001(2) -0.003(2)
C43 0.044(3) 0.027(2) 0.029(2) 0.0073(19) 0.0095(19) 0.001(2)
C44 0.039(3) 0.040(3) 0.037(3) 0.005(2) 0.007(2) -0.007(2)
C45 0.058(3) 0.035(3) 0.029(3) 0.006(2) 0.005(2) 0.000(2)
C46 0.053(3) 0.033(3) 0.026(2) -0.0031(19) 0.006(2) 0.001(2)
C47 0.077(4) 0.039(3) 0.027(2) 0.000(2) 0.011(2) 0.006(3)
C48 0.085(5) 0.082(5) 0.061(4) 0.003(4) 0.012(3) 0.003(4)
C49 0.071(4) 0.078(5) 0.103(6) 0.002(4) 0.030(4) 0.002(4)
C50 0.091(5) 0.091(5) 0.055(4) 0.004(4) -0.005(3) 0.004(4)
C51 0.085(4) 0.066(4) 0.053(4) 0.005(3) -0.015(3) 0.035(3)
C52 0.077(4) 0.056(4) 0.030(3) 0.000(2) 0.000(2) 0.030(3)
C53 0.063(3) 0.041(3) 0.034(3) -0.001(2) 0.008(2) 0.020(3)

loop_
_atom_type_symbol
_atom_type_description
_atom_type_scat_dispersion_real
_atom_type_scat_dispersion_imag
_atom_type_scat_source
C C 0.0033 0.0016 'International Tables Vol C Tables 4.2.6.8 and 6.1.1.4'
H H 0.0000 0.0000 'International Tables Vol C Tables 4.2.6.8 and 6.1.1.4'
N N 0.0061 0.0033 'International Tables Vol C Tables 4.2.6.8 and 6.1.1.4'
P P 0.1023 0.0942 'International Tables Vol C Tables 4.2.6.8 and 6.1.1.4'
Ga Ga 0.2307 1.6083 'International Tables Vol C Tables 4.2.6.8 and 6.1.1.4'

loop_
_geom_angle_atom_site_label_1
_geom_angle_atom_site_label_2
_geom_angle_atom_site_label_3
_geom_angle
_geom_angle_site_symmetry_1
_geom_angle_site_symmetry_3
_geom_angle_publ_flag
N2 Ga1 N1 88.72(13) . . ?
N2 Ga1 N3 113.20(14) . . ?
N1 Ga1 N3 109.76(14) . . ?
N2 Ga1 P1 111.67(10) . . ?
N1 Ga1 P1 115.81(10) . . ?
N3 Ga1 P1 114.96(11) . . ?
C27 P1 Ga1 114.32(13) . . ?
C27 P1 H1A 108(3) . . ?
Ga1 P1 H1A 92(3) . . ?
C1 N1 C3 119.3(3) . . ?
C1 N1 Ga1 107.0(2) . . ?
C3 N1 Ga1 129.0(2) . . ?
C2 N2 C15 120.0(3) . . ?
C2 N2 Ga1 107.6(2) . . ?
C15 N2 Ga1 127.7(3) . . ?
C45 N3 C53 114.8(4) . . ?
C45 N3 Ga1 126.5(3) . . ?
C53 N3 Ga1 117.1(3) . . ?
C45 N4 C51 121.9(4) . . ?
C45 N4 C50 125.4(5) . . ?
C51 N4 C50 112.5(5) . . ?
C2 C1 N1 118.3(4) . . ?
C2 C1 H1 120.8 . . ?
N1 C1 H1 120.8 . . ?
C1 C2 N2 118.3(4) . . ?
C1 C2 H2 120.9 . . ?
N2 C2 H2 120.9 . . ?
C4 C3 C8 120.0(4) . . ?
C4 C3 N1 118.5(3) . . ?
C8 C3 N1 121.6(4) . . ?
C5 C4 C3 119.3(4) . . ?
C5 C4 C9 119.8(4) . . ?
C3 C4 C9 120.8(4) . . ?
C4 C5 C6 121.1(4) . . ?
C4 C5 H5 119.5 . . ?
C6 C5 H5 119.5 . . ?
C7 C6 C5 119.1(4) . . ?
C7 C6 H6 120.5 . . ?
C5 C6 H6 120.5 . . ?
C6 C7 C8 122.5(4) . . ?
C6 C7 H7 118.7 . . ?
C8 C7 H7 118.7 . . ?
C7 C8 C3 118.1(4) . . ?
C7 C8 C12 119.1(4) . . ?
C3 C8 C12 122.8(4) . . ?
C4 C9 C11 109.2(4) . . ?
C4 C9 C10 114.9(4) . . ?
C11 C9 C10 111.1(4) . . ?
C4 C9 H9 107.1 . . ?
C11 C9 H9 107.1 . . ?
C10 C9 H9 107.1 . . ?
C9 C10 H10A 109.5 . . ?
C9 C10 H10B 109.5 . . ?
H10A C10 H10B 109.5 . . ?
C9 C10 H10C 109.5 . . ?
H10A C10 H10C 109.5 . . ?
H10B C10 H10C 109.5 . . ?
C9 C11 H11A 109.5 . . ?
C9 C11 H11B 109.5 . . ?
H11A C11 H11B 109.5 . . ?
C9 C11 H11C 109.5 . . ?
H11A C11 H11C 109.5 . . ?
H11B C11 H11C 109.5 . . ?
C8 C12 C14 111.5(4) . . ?
C8 C12 C13 112.1(4) . . ?
C14 C12 C13 109.8(4) . . ?
C8 C12 H12 107.7 . . ?
C14 C12 H12 107.7 . . ?
C13 C12 H12 107.7 . . ?
C12 C13 H13A 109.5 . . ?
C12 C13 H13B 109.5 . . ?
H13A C13 H13B 109.5 . . ?
C12 C13 H13C 109.5 . . ?
H13A C13 H13C 109.5 . . ?
H13B C13 H13C 109.5 . . ?
C12 C14 H14A 109.5 . . ?
C12 C14 H14B 109.5 . . ?
H14A C14 H14B 109.5 . . ?
C12 C14 H14C 109.5 . . ?
H14A C14 H14C 109.5 . . ?
H14B C14 H14C 109.5 . . ?
C20 C15 C16 119.2(4) . . ?
C20 C15 N2 119.5(3) . . ?
C16 C15 N2 121.2(3) . . ?
C17 C16 C15 118.7(4) . . ?
C17 C16 C21 119.8(4) . . ?
C15 C16 C21 121.5(4) . . ?
C18 C17 C16 122.1(4) . . ?
C18 C17 H17 118.9 . . ?
C16 C17 H17 118.9 . . ?
C19 C18 C17 118.9(4) . . ?
C19 C18 H18 120.6 . . ?
C17 C18 H18 120.6 . . ?
C18 C19 C20 121.7(4) . . ?
C18 C19 H19 119.1 . . ?
C20 C19 H19 119.1 . . ?
C19 C20 C15 119.4(4) . . ?
C19 C20 C24 120.1(4) . . ?
C15 C20 C24 120.5(4) . . ?
C16 C21 C22 111.1(4) . . ?
C16 C21 C23 113.4(4) . . ?
C22 C21 C23 109.5(4) . . ?
C16 C21 H21 107.5 . . ?
C22 C21 H21 107.5 . . ?
C23 C21 H21 107.5 . . ?
C21 C22 H22A 109.5 . . ?
C21 C22 H22B 109.5 . . ?
H22A C22 H22B 109.5 . . ?
C21 C22 H22C 109.5 . . ?
H22A C22 H22C 109.5 . . ?
H22B C22 H22C 109.5 . . ?
C21 C23 H23A 109.5 . . ?
C21 C23 H23B 109.5 . . ?
H23A C23 H23B 109.5 . . ?
C21 C23 H23C 109.5 . . ?
H23A C23 H23C 109.5 . . ?
H23B C23 H23C 109.5 . . ?
C25 C24 C26 110.0(5) . . ?
C25 C24 C20 113.3(4) . . ?
C26 C24 C20 110.4(4) . . ?
C25 C24 H24 107.6 . . ?
C26 C24 H24 107.6 . . ?
C20 C24 H24 107.6 . . ?
C24 C25 H25A 109.5 . . ?
C24 C25 H25B 109.5 . . ?
H25A C25 H25B 109.5 . . ?
C24 C25 H25C 109.5 . . ?
H25A C25 H25C 109.5 . . ?
H25B C25 H25C 109.5 . . ?
C24 C26 H26A 109.5 . . ?
C24 C26 H26B 109.5 . . ?
H26A C26 H26B 109.5 . . ?
C24 C26 H26C 109.5 . . ?
H26A C26 H26C 109.5 . . ?
H26B C26 H26C 109.5 . . ?
C32 C27 C28 117.9(4) . . ?
C32 C27 P1 119.6(3) . . ?
C28 C27 P1 122.4(3) . . ?
C29 C28 C27 118.3(4) . . ?
C29 C28 C33 117.7(4) . . ?
C27 C28 C33 124.0(4) . . ?
C30 C29 C28 123.2(4) . . ?
C30 C29 H29 118.4 . . ?
C28 C29 H29 118.4 . . ?
C31 C30 C29 116.7(4) . . ?
C31 C30 C37 123.1(4) . . ?
C29 C30 C37 120.0(4) . . ?
C30 C31 C32 123.1(4) . . ?
C30 C31 H31 118.4 . . ?
C32 C31 H31 118.4 . . ?
C31 C32 C27 118.8(4) . . ?
C31 C32 C41 117.1(4) . . ?
C27 C32 C41 124.0(4) . . ?
C35 C33 C34 112.9(4) . . ?
C35 C33 C36 104.9(4) . . ?
C34 C33 C36 105.1(4) . . ?
C35 C33 C28 112.0(4) . . ?
C34 C33 C28 109.9(4) . . ?
C36 C33 C28 111.8(4) . . ?
C33 C34 H34A 109.5 . . ?
C33 C34 H34B 109.5 . . ?
H34A C34 H34B 109.5 . . ?
C33 C34 H34C 109.5 . . ?
H34A C34 H34C 109.5 . . ?
H34B C34 H34C 109.5 . . ?
C33 C35 H35A 109.5 . . ?
C33 C35 H35B 109.5 . . ?
H35A C35 H35B 109.5 . . ?
C33 C35 H35C 109.5 . . ?
H35A C35 H35C 109.5 . . ?
H35B C35 H35C 109.5 . . ?
C33 C36 H36A 109.5 . . ?
C33 C36 H36B 109.5 . . ?
H36A C36 H36B 109.5 . . ?
C33 C36 H36C 109.5 . . ?
H36A C36 H36C 109.5 . . ?
H36B C36 H36C 109.5 . . ?
C39 C37 C40 108.7(4) . . ?
C39 C37 C30 109.9(4) . . ?
C40 C37 C30 112.8(4) . . ?
C39 C37 C38 108.5(4) . . ?
C40 C37 C38 108.7(4) . . ?
C30 C37 C38 108.3(4) . . ?
C37 C38 H38A 109.5 . . ?
C37 C38 H38B 109.5 . . ?
H38A C38 H38B 109.5 . . ?
C37 C38 H38C 109.5 . . ?
H38A C38 H38C 109.5 . . ?
H38B C38 H38C 109.5 . . ?
C37 C39 H39A 109.5 . . ?
C37 C39 H39B 109.5 . . ?
H39A C39 H39B 109.5 . . ?
C37 C39 H39C 109.5 . . ?
H39A C39 H39C 109.5 . . ?
H39B C39 H39C 109.5 . . ?
C37 C40 H40A 109.5 . . ?
C37 C40 H40B 109.5 . . ?
H40A C40 H40B 109.5 . . ?
C37 C40 H40C 109.5 . . ?
H40A C40 H40C 109.5 . . ?
H40B C40 H40C 109.5 . . ?
C42 C41 C43 111.6(4) . . ?
C42 C41 C44 106.8(4) . . ?
C43 C41 C44 104.1(3) . . ?
C42 C41 C32 112.2(3) . . ?
C43 C41 C32 110.5(3) . . ?
C44 C41 C32 111.4(3) . . ?
C41 C42 H42A 109.5 . . ?
C41 C42 H42B 109.5 . . ?
H42A C42 H42B 109.5 . . ?
C41 C42 H42C 109.5 . . ?
H42A C42 H42C 109.5 . . ?
H42B C42 H42C 109.5 . . ?
C41 C43 H43A 109.5 . . ?
C41 C43 H43B 109.5 . . ?
H43A C43 H43B 109.5 . . ?
C41 C43 H43C 109.5 . . ?
H43A C43 H43C 109.5 . . ?
H43B C43 H43C 109.5 . . ?
C41 C44 H44A 109.5 . . ?
C41 C44 H44B 109.5 . . ?
H44A C44 H44B 109.5 . . ?
C41 C44 H44C 109.5 . . ?
H44A C44 H44C 109.5 . . ?
H44B C44 H44C 109.5 . . ?
N3 C45 N4 124.2(4) . . ?
N3 C45 C46 121.0(4) . . ?
N4 C45 C46 114.8(4) . . ?
C47 C46 C45 110.0(4) . . ?
C47 C46 H46A 109.7 . . ?
C45 C46 H46A 109.7 . . ?
C47 C46 H46B 109.7 . . ?
C45 C46 H46B 109.7 . . ?
H46A C46 H46B 108.2 . . ?
C48 C47 C46 123.5(5) . . ?
C48 C47 H47A 106.5 . . ?
C46 C47 H47A 106.5 . . ?
C48 C47 H47B 106.5 . . ?
C46 C47 H47B 106.5 . . ?
H47A C47 H47B 106.5 . . ?
C47 C48 C49 111.0(6) . . ?
C47 C48 H48A 109.4 . . ?
C49 C48 H48A 109.4 . . ?
C47 C48 H48B 109.4 . . ?
C49 C48 H48B 109.4 . . ?
H48A C48 H48B 108.0 . . ?
C50 C49 C48 113.8(6) . . ?
C50 C49 H49A 108.8 . . ?
C48 C49 H49A 108.8 . . ?
C50 C49 H49B 108.8 . . ?
C48 C49 H49B 108.8 . . ?
H49A C49 H49B 107.7 . . ?
C49 C50 N4 110.0(6) . . ?
C49 C50 H50A 109.7 . . ?
N4 C50 H50A 109.7 . . ?
C49 C50 H50B 109.7 . . ?
N4 C50 H50B 109.7 . . ?
H50A C50 H50B 108.2 . . ?
N4 C51 C52 110.5(4) . . ?
N4 C51 H51A 109.5 . . ?
C52 C51 H51A 109.5 . . ?
N4 C51 H51B 109.5 . . ?
C52 C51 H51B 109.5 . . ?
H51A C51 H51B 108.1 . . ?
C53 C52 C51 106.9(5) . . ?
C53 C52 H52A 110.3 . . ?
C51 C52 H52A 110.3 . . ?
C53 C52 H52B 110.3 . . ?
C51 C52 H52B 110.3 . . ?
H52A C52 H52B 108.6 . . ?
N3 C53 C52 112.5(4) . . ?
N3 C53 H53A 109.1 . . ?
C52 C53 H53A 109.1 . . ?
N3 C53 H53B 109.1 . . ?
C52 C53 H53B 109.1 . . ?
H53A C53 H53B 107.8 . . ?

loop_
_geom_bond_atom_site_label_1
_geom_bond_atom_site_label_2
_geom_bond_distance
_geom_bond_site_symmetry_2
_geom_bond_publ_flag
Ga1 N2 1.909(3) . ?
Ga1 N1 1.918(3) . ?
Ga1 N3 2.029(3) . ?
Ga1 P1 2.3675(12) . ?
P1 C27 1.859(4) . ?
P1 H1A 1.33(7) . ?
N1 C1 1.413(5) . ?
N1 C3 1.427(5) . ?
N2 C2 1.405(5) . ?
N2 C15 1.431(5) . ?
N3 C45 1.294(6) . ?
N3 C53 1.463(6) . ?
N4 C45 1.363(6) . ?
N4 C51 1.458(7) . ?
N4 C50 1.477(7) . ?
C1 C2 1.339(6) . ?
C1 H1 0.9500 . ?
C2 H2 0.9500 . ?
C3 C4 1.414(6) . ?
C3 C8 1.415(6) . ?
C4 C5 1.391(6) . ?
C4 C9 1.511(6) . ?
C5 C6 1.398(7) . ?
C5 H5 0.9500 . ?
C6 C7 1.367(7) . ?
C6 H6 0.9500 . ?
C7 C8 1.400(6) . ?
C7 H7 0.9500 . ?
C8 C12 1.507(6) . ?
C9 C11 1.524(6) . ?
C9 C10 1.528(6) . ?
C9 H9 1.0000 . ?
C10 H10A 0.9800 . ?
C10 H10B 0.9800 . ?
C10 H10C 0.9800 . ?
C11 H11A 0.9800 . ?
C11 H11B 0.9800 . ?
C11 H11C 0.9800 . ?
C12 C14 1.533(6) . ?
C12 C13 1.543(6) . ?
C12 H12 1.0000 . ?
C13 H13A 0.9800 . ?
C13 H13B 0.9800 . ?
C13 H13C 0.9800 . ?
C14 H14A 0.9800 . ?
C14 H14B 0.9800 . ?
C14 H14C 0.9800 . ?
C15 C20 1.410(6) . ?
C15 C16 1.422(6) . ?
C16 C17 1.384(6) . ?
C16 C21 1.519(6) . ?
C17 C18 1.383(6) . ?
C17 H17 0.9500 . ?
C18 C19 1.377(6) . ?
C18 H18 0.9500 . ?
C19 C20 1.385(6) . ?
C19 H19 0.9500 . ?
C20 C24 1.514(6) . ?
C21 C22 1.528(6) . ?
C21 C23 1.537(6) . ?
C21 H21 1.0000 . ?
C22 H22A 0.9800 . ?
C22 H22B 0.9800 . ?
C22 H22C 0.9800 . ?
C23 H23A 0.9800 . ?
C23 H23B 0.9800 . ?
C23 H23C 0.9800 . ?
C24 C25 1.487(8) . ?
C24 C26 1.492(8) . ?
C24 H24 1.0000 . ?
C25 H25A 0.9800 . ?
C25 H25B 0.9800 . ?
C25 H25C 0.9800 . ?
C26 H26A 0.9800 . ?
C26 H26B 0.9800 . ?
C26 H26C 0.9800 . ?
C27 C32 1.424(6) . ?
C27 C28 1.427(6) . ?
C28 C29 1.404(6) . ?
C28 C33 1.554(6) . ?
C29 C30 1.389(6) . ?
C29 H29 0.9500 . ?
C30 C31 1.384(6) . ?
C30 C37 1.538(6) . ?
C31 C32 1.398(6) . ?
C31 H31 0.9500 . ?
C32 C41 1.555(6) . ?
C33 C35 1.544(7) . ?
C33 C34 1.544(7) . ?
C33 C36 1.549(7) . ?
C34 H34A 0.9800 . ?
C34 H34B 0.9800 . ?
C34 H34C 0.9800 . ?
C35 H35A 0.9800 . ?
C35 H35B 0.9800 . ?
C35 H35C 0.9800 . ?
C36 H36A 0.9800 . ?
C36 H36B 0.9800 . ?
C36 H36C 0.9800 . ?
C37 C39 1.526(6) . ?
C37 C40 1.530(7) . ?
C37 C38 1.547(6) . ?
C38 H38A 0.9800 . ?
C38 H38B 0.9800 . ?
C38 H38C 0.9800 . ?
C39 H39A 0.9800 . ?
C39 H39B 0.9800 . ?
C39 H39C 0.9800 . ?
C40 H40A 0.9800 . ?
C40 H40B 0.9800 . ?
C40 H40C 0.9800 . ?
C41 C42 1.541(6) . ?
C41 C43 1.543(6) . ?
C41 C44 1.547(6) . ?
C42 H42A 0.9800 . ?
C42 H42B 0.9800 . ?
C42 H42C 0.9800 . ?
C43 H43A 0.9800 . ?
C43 H43B 0.9800 . ?
C43 H43C 0.9800 . ?
C44 H44A 0.9800 . ?
C44 H44B 0.9800 . ?
C44 H44C 0.9800 . ?
C45 C46 1.529(6) . ?
C46 C47 1.509(6) . ?
C46 H46A 0.9900 . ?
C46 H46B 0.9900 . ?
C47 C48 1.451(8) . ?
C47 H47A 0.9900 . ?
C47 H47B 0.9900 . ?
C48 C49 1.503(9) . ?
C48 H48A 0.9900 . ?
C48 H48B 0.9900 . ?
C49 C50 1.473(9) . ?
C49 H49A 0.9900 . ?
C49 H49B 0.9900 . ?
C50 H50A 0.9900 . ?
C50 H50B 0.9900 . ?
C51 C52 1.510(8) . ?
C51 H51A 0.9900 . ?
C51 H51B 0.9900 . ?
C52 C53 1.502(7) . ?
C52 H52A 0.9900 . ?
C52 H52B 0.9900 . ?
C53 H53A 0.9900 . ?
C53 H53B 0.9900 . ?
